data_7057014
loop_
_publ_author_name
'Sornosa-Ten, Alejandra'
'Jewula, Pawel'
'Fodor, Tamas'
'Brand\`es, St\'ephane'
'Sladkov, Vladimir'
'Rousselin, Yoann'
'Stern, Christine'
'Chambron, Jean-Claude'
'Meyer, Michel'

_publ_section_title
;
 Effects of preorganization in the chelation of UO22+by hydroxamate
 ligands: cyclic PIPO&#x2212;vs.linear NMA&#x2212;
;
_journal_issue 10
_journal_name_full 'New Journal of Chemistry'
_journal_page_first 7765
_journal_paper_doi 10.1039/C8NJ00166A
_journal_volume 42
_journal_year 2018
_chemical_formula_moiety 'C10 H18 N2 O7 U'
_chemical_formula_sum 'C10 H18 N2 O7 U'
_chemical_formula_weight 516.29
_space_group_crystal_system monoclinic
_space_group_IT_number 14
_space_group_name_Hall '-P 2ybc'
_space_group_name_H-M_alt 'P 1 21/c 1'
_symmetry_space_group_name_Hall '-P 2ybc'
_symmetry_space_group_name_H-M 'P 1 21/c 1'
_atom_sites_solution_hydrogens mixed
_atom_sites_solution_primary dual
_audit_creation_date 2017-10-09
_audit_creation_method
;
Olex2 1.2
(compiled Aug 10 2017 17:28:52 for OlexSys, GUI svn.r5381)
;
_audit_update_record
;
2017-10-10 deposited with the CCDC.
2018-02-13 downloaded from the CCDC.
;
_cell_angle_alpha 90
_cell_angle_beta 110.610(9)
_cell_angle_gamma 90
_cell_formula_units_Z 4
_cell_length_a 6.472(3)
_cell_length_b 27.710(11)
_cell_length_c 8.310(3)
_cell_measurement_reflns_used 8390
_cell_measurement_temperature 115(1)
_cell_measurement_theta_max 27.67
_cell_measurement_theta_min 2.62
_cell_volume 1394.9(10)
_computing_cell_refinement 'SAINT V8.38A (Bruker, 2016)'
_computing_data_collection 'APEX3 (Bruker, 2015)'
_computing_data_reduction 'SAINT V8.38A (Bruker, 2016)'
_computing_molecular_graphics 'Olex2 (Dolomanov et al., 2009)'
_computing_publication_material 'Olex2 (Dolomanov et al., 2009)'
_computing_structure_refinement 'ShelXL (Sheldrick, 2015)'
_computing_structure_solution 'ShelXT (Sheldrick, 2015)'
_diffrn_ambient_temperature 115(1)
_diffrn_detector 'CCD Plate'
_diffrn_detector_area_resol_mean '512 x 512'
_diffrn_detector_type APEX2
_diffrn_measured_fraction_theta_full 0.999
_diffrn_measured_fraction_theta_max 0.994
_diffrn_measurement_device '\k-geometry diffractometer'
_diffrn_measurement_device_type 'Nonius Kappa Apex II'
_diffrn_measurement_method '\f and \w scans''
_diffrn_radiation_collimation '0.6 mm'
_diffrn_radiation_monochromator graphite
_diffrn_radiation_probe x-ray
_diffrn_radiation_type MoK\a
_diffrn_radiation_wavelength 0.71073
_diffrn_reflns_av_R_equivalents 0.0412
_diffrn_reflns_av_unetI/netI 0.0193
_diffrn_reflns_Laue_measured_fraction_full 0.999
_diffrn_reflns_Laue_measured_fraction_max 0.994
_diffrn_reflns_limit_h_max 8
_diffrn_reflns_limit_h_min -8
_diffrn_reflns_limit_k_max 36
_diffrn_reflns_limit_k_min -36
_diffrn_reflns_limit_l_max 10
_diffrn_reflns_limit_l_min -10
_diffrn_reflns_number 31311
_diffrn_reflns_point_group_measured_fraction_full 0.999
_diffrn_reflns_point_group_measured_fraction_max 0.994
_diffrn_reflns_theta_full 25.242
_diffrn_reflns_theta_max 27.673
_diffrn_reflns_theta_min 1.470
_diffrn_source 'X-ray tube'
_diffrn_source_target Mo
_diffrn_source_type 'Siemens KFF Mo 2K-180'
_diffrn_standards_number 0
_exptl_absorpt_coefficient_mu 11.669
_exptl_absorpt_correction_T_max 0.0949
_exptl_absorpt_correction_T_min 0.0290
_exptl_absorpt_correction_type multi-scan
_exptl_absorpt_process_details
;
SADABS-2016/2 (Bruker,2016) was used for absorption correction.
wR2(int) was 0.1712 before and 0.0624 after correction.
The Ratio of minimum to maximum transmission is 0.3056.
The \l/2 correction factor is Not present.
;
_exptl_crystal_colour 'clear light red'
_exptl_crystal_colour_lustre clear
_exptl_crystal_colour_modifier light
_exptl_crystal_colour_primary red
_exptl_crystal_density_diffrn 2.458
_exptl_crystal_description prism
_exptl_crystal_F_000 960
_exptl_crystal_recrystallization_method 'The material was recrystallised from water by slow evaporation'
_exptl_crystal_size_max 0.4
_exptl_crystal_size_mid 0.3
_exptl_crystal_size_min 0.17
_refine_diff_density_max 2.013
_refine_diff_density_min -2.351
_refine_diff_density_rms 0.164
_refine_ls_extinction_method none
_refine_ls_goodness_of_fit_ref 1.309
_refine_ls_hydrogen_treatment constr
_refine_ls_matrix_type full
_refine_ls_number_parameters 181
_refine_ls_number_reflns 3243
_refine_ls_number_restraints 0
_refine_ls_restrained_S_all 1.309
_refine_ls_R_factor_all 0.0284
_refine_ls_R_factor_gt 0.0273
_refine_ls_shift/su_max 0.003
_refine_ls_shift/su_mean 0.000
_refine_ls_structure_factor_coef Fsqd
_refine_ls_weighting_details 'w=1/[\s^2^(Fo^2^)+(0.0124P)^2^+7.9726P] where P=(Fo^2^+2Fc^2^)/3'
_refine_ls_weighting_scheme calc
_refine_ls_wR_factor_gt 0.0595
_refine_ls_wR_factor_ref 0.0600
_reflns_Friedel_coverage 0.000
_reflns_number_gt 3156
_reflns_number_total 3243
_reflns_threshold_expression 'I > 2\s(I)'
_cod_data_source_file c8nj00166a2.cif
_cod_data_source_block '[UO2(PIPO)2(H2O)]'
_cod_depositor_comments 'Adding full bibliography for 7057014.cif.'
_cod_original_cell_volume 1394.9(9)
_cod_database_code 7057014
_shelx_shelxl_version_number 2017/1
_shelx_space_group_comment
;
The symmetry employed for this shelxl refinement is uniquely defined
by the following loop, which should always be used as a source of
symmetry information in preference to the above space-group names.
They are only intended as comments.
;
_shelx_estimated_absorpt_t_max 0.242
_shelx_estimated_absorpt_t_min 0.089
_olex2_refinement_description
;
1. Fixed Uiso
 At 1.2 times of:
  All C(H,H) groups
2.a Everything fixed:
 H4A, H4B
2.b Secondary CH2 refined with riding coordinates:
 C1A(H1AA,H1AB), C5A(H5AA,H5AB), C4A(H4AA,H4AB), C3A(H3AA,H3AB), C3(H3A,H3B),
 C4(H4C,H4D), C5(H5A,H5B), C1(H1A,H1B)
;
_olex2_diffrn_ambient_temperature_device 'Oxford Cryosystems'
_olex2_exptl_crystal_mounting_method 'The crystal was mounted on a MITIGEN holder oil'
_olex2_submission_special_instructions 'No special instructions were received'

loop_
_space_group_symop_operation_xyz
'x, y, z'
'-x, y+1/2, -z+1/2'
'-x, -y, -z'
'x, -y-1/2, z-1/2'

loop_
_atom_site_label
_atom_site_type_symbol
_atom_site_fract_x
_atom_site_fract_y
_atom_site_fract_z
_atom_site_U_iso_or_equiv
_atom_site_adp_type
_atom_site_occupancy
_atom_site_site_symmetry_order
_atom_site_calc_flag
_atom_site_refinement_flags_posn
U1 U 0.41218(3) 0.37669(2) 0.18091(2) 0.01206(6) Uani 1 1 d .
O2A O 0.0967(6) 0.32540(12) 0.1284(5) 0.0164(7) Uani 1 1 d .
O1A O 0.4875(6) 0.29295(13) 0.1742(6) 0.0276(9) Uani 1 1 d .
O5 O 0.3375(7) 0.38249(15) -0.0461(5) 0.0265(8) Uani 1 1 d .
O2 O 0.1309(6) 0.43080(12) 0.1917(5) 0.0214(8) Uani 1 1 d .
O1 O 0.5226(6) 0.45855(13) 0.2154(5) 0.0242(8) Uani 1 1 d .
O3 O 0.4904(6) 0.37048(14) 0.4076(5) 0.0233(8) Uani 1 1 d .
O4 O 0.7978(6) 0.37586(12) 0.2089(5) 0.0208(7) Uani 1 1 d .
N1A N 0.1324(7) 0.27729(14) 0.1362(5) 0.0160(8) Uani 1 1 d .
N1 N 0.1890(7) 0.47746(15) 0.2293(6) 0.0177(8) Uani 1 1 d .
C2A C 0.3307(8) 0.26163(17) 0.1563(6) 0.0154(9) Uani 1 1 d .
C1A C 0.3840(8) 0.20920(18) 0.1654(8) 0.0219(11) Uani 1 1 d .
H1AA H 0.458977 0.199861 0.287095 0.026 Uiso 1 1 calc R
H1AB H 0.487381 0.203066 0.103697 0.026 Uiso 1 1 calc R
C5A C 0.1795(8) 0.17816(17) 0.0873(7) 0.0171(9) Uani 1 1 d .
H5AA H 0.216593 0.143910 0.117930 0.020 Uiso 1 1 calc R
H5AB H 0.125616 0.180992 -0.039495 0.020 Uiso 1 1 calc R
C4A C -0.0004(8) 0.19437(17) 0.1541(7) 0.0194(10) Uani 1 1 d .
H4AA H 0.053298 0.191271 0.280870 0.023 Uiso 1 1 calc R
H4AB H -0.131596 0.173407 0.105687 0.023 Uiso 1 1 calc R
C3A C -0.0641(8) 0.24664(17) 0.1036(7) 0.0177(9) Uani 1 1 d .
H3AA H -0.155993 0.248141 -0.020029 0.021 Uiso 1 1 calc R
H3AB H -0.153243 0.259072 0.169974 0.021 Uiso 1 1 calc R
C3 C 0.0176(8) 0.50978(18) 0.2494(6) 0.0176(10) Uani 1 1 d .
H3A H -0.050783 0.494357 0.325772 0.021 Uiso 1 1 calc R
H3B H -0.099249 0.515028 0.135907 0.021 Uiso 1 1 calc R
C4 C 0.1167(8) 0.55823(18) 0.3251(7) 0.0204(10) Uani 1 1 d .
H4C H -0.003019 0.581871 0.311315 0.024 Uiso 1 1 calc R
H4D H 0.201127 0.554501 0.449501 0.024 Uiso 1 1 calc R
C5 C 0.2684(8) 0.57661(17) 0.2346(7) 0.0186(10) Uani 1 1 d .
H5A H 0.185208 0.579334 0.109658 0.022 Uiso 1 1 calc R
H5B H 0.324450 0.609038 0.278736 0.022 Uiso 1 1 calc R
C1 C 0.4606(8) 0.54209(17) 0.2657(7) 0.0196(10) Uani 1 1 d .
H1A H 0.540774 0.550366 0.187680 0.024 Uiso 1 1 calc R
H1B H 0.564170 0.545850 0.385416 0.024 Uiso 1 1 calc R
C2 C 0.3857(8) 0.49097(16) 0.2367(6) 0.0133(8) Uani 1 1 d .
H4A H 0.886500 0.401000 0.215300 0.016 Uiso 1 1 d .
H4B H 0.869600 0.350300 0.190200 0.016 Uiso 1 1 d .

loop_
_atom_site_aniso_label
_atom_site_aniso_U_11
_atom_site_aniso_U_22
_atom_site_aniso_U_33
_atom_site_aniso_U_23
_atom_site_aniso_U_13
_atom_site_aniso_U_12
U1 0.01127(9) 0.00876(9) 0.01755(9) -0.00014(6) 0.00681(6) -0.00094(6)
O2A 0.0133(16) 0.0104(15) 0.0264(18) -0.0022(13) 0.0081(14) -0.0009(12)
O1A 0.0129(17) 0.0125(17) 0.060(3) -0.0034(17) 0.0154(18) -0.0012(14)
O5 0.026(2) 0.036(2) 0.0178(18) 0.0012(16) 0.0074(15) -0.0101(17)
O2 0.0159(17) 0.0102(16) 0.040(2) -0.0043(15) 0.0122(16) -0.0040(13)
O1 0.0145(17) 0.0142(17) 0.047(2) -0.0001(16) 0.0146(17) 0.0002(14)
O3 0.0206(18) 0.034(2) 0.0153(17) 0.0006(15) 0.0061(14) -0.0079(16)
O4 0.0154(17) 0.0123(16) 0.039(2) -0.0022(15) 0.0146(16) -0.0013(13)
N1A 0.0149(19) 0.0118(18) 0.022(2) -0.0016(15) 0.0078(16) -0.0013(15)
N1 0.017(2) 0.0139(19) 0.023(2) -0.0002(16) 0.0073(17) -0.0011(16)
C2A 0.013(2) 0.011(2) 0.024(2) -0.0021(17) 0.0092(19) -0.0007(17)
C1A 0.015(2) 0.013(2) 0.040(3) -0.003(2) 0.012(2) 0.0006(18)
C5A 0.017(2) 0.011(2) 0.023(2) -0.0027(18) 0.0077(19) -0.0030(18)
C4A 0.019(2) 0.013(2) 0.030(3) 0.0006(19) 0.014(2) -0.0020(18)
C3A 0.013(2) 0.016(2) 0.026(2) -0.0003(19) 0.0086(19) -0.0015(18)
C3 0.014(2) 0.018(2) 0.021(2) -0.0025(18) 0.0064(19) 0.0020(18)
C4 0.020(2) 0.016(2) 0.025(3) -0.0053(19) 0.008(2) 0.0019(19)
C5 0.021(2) 0.011(2) 0.021(2) 0.0007(18) 0.005(2) 0.0016(18)
C1 0.017(2) 0.014(2) 0.029(3) 0.0010(19) 0.009(2) -0.0036(18)
C2 0.014(2) 0.008(2) 0.018(2) 0.0005(16) 0.0064(18) -0.0010(16)

loop_
_atom_type_symbol
_atom_type_description
_atom_type_scat_dispersion_real
_atom_type_scat_dispersion_imag
_atom_type_scat_source
C C 0.0033 0.0016 'International Tables Vol C Tables 4.2.6.8 and 6.1.1.4'
H H 0.0000 0.0000 'International Tables Vol C Tables 4.2.6.8 and 6.1.1.4'
N N 0.0061 0.0033 'International Tables Vol C Tables 4.2.6.8 and 6.1.1.4'
O O 0.0106 0.0060 'International Tables Vol C Tables 4.2.6.8 and 6.1.1.4'
U U -9.6767 9.6646 'International Tables Vol C Tables 4.2.6.8 and 6.1.1.4'

loop_
_geom_angle_atom_site_label_1
_geom_angle_atom_site_label_2
_geom_angle_atom_site_label_3
_geom_angle
O2A U1 O4 142.53(11)
O1A U1 O2A 65.51(12)
O1A U1 O2 141.33(12)
O1A U1 O4 77.30(12)
O5 U1 O2A 87.97(15)
O5 U1 O1A 92.57(18)
O5 U1 O2 93.27(17)
O5 U1 O1 89.97(16)
O5 U1 O4 89.35(16)
O2 U1 O2A 76.54(12)
O2 U1 O4 140.93(11)
O1 U1 O2A 142.37(12)
O1 U1 O1A 152.11(12)
O1 U1 O2 66.07(12)
O1 U1 O4 74.96(12)
O3 U1 O2A 92.41(15)
O3 U1 O1A 86.91(17)
O3 U1 O5 179.16(19)
O3 U1 O2 87.55(16)
O3 U1 O1 90.19(16)
O3 U1 O4 89.89(15)
N1A O2A U1 117.1(3)
C2A O1A U1 119.7(3)
N1 O2 U1 117.1(3)
C2 O1 U1 118.8(3)
U1 O4 H4A 128.1
U1 O4 H4B 125.0
H4A O4 H4B 105.5
O2A N1A C3A 116.0(4)
C2A N1A O2A 118.5(4)
C2A N1A C3A 125.2(4)
O2 N1 C3 116.5(4)
C2 N1 O2 118.1(4)
C2 N1 C3 125.3(4)
O1A C2A N1A 118.9(4)
O1A C2A C1A 119.1(4)
N1A C2A C1A 122.0(4)
C2A C1A H1AA 109.1
C2A C1A H1AB 109.1
C2A C1A C5A 112.3(4)
H1AA C1A H1AB 107.9
C5A C1A H1AA 109.1
C5A C1A H1AB 109.1
C1A C5A H5AA 109.7
C1A C5A H5AB 109.7
C1A C5A C4A 109.9(4)
H5AA C5A H5AB 108.2
C4A C5A H5AA 109.7
C4A C5A H5AB 109.7
C5A C4A H4AA 109.6
C5A C4A H4AB 109.6
C5A C4A C3A 110.3(4)
H4AA C4A H4AB 108.1
C3A C4A H4AA 109.6
C3A C4A H4AB 109.6
N1A C3A C4A 111.4(4)
N1A C3A H3AA 109.3
N1A C3A H3AB 109.3
C4A C3A H3AA 109.3
C4A C3A H3AB 109.3
H3AA C3A H3AB 108.0
N1 C3 H3A 109.5
N1 C3 H3B 109.5
N1 C3 C4 110.9(4)
H3A C3 H3B 108.0
C4 C3 H3A 109.5
C4 C3 H3B 109.5
C3 C4 H4C 109.7
C3 C4 H4D 109.7
H4C C4 H4D 108.2
C5 C4 C3 110.0(4)
C5 C4 H4C 109.7
C5 C4 H4D 109.7
C4 C5 H5A 109.7
C4 C5 H5B 109.7
H5A C5 H5B 108.2
C1 C5 C4 109.8(4)
C1 C5 H5A 109.7
C1 C5 H5B 109.7
C5 C1 H1A 109.3
C5 C1 H1B 109.3
H1A C1 H1B 107.9
C2 C1 C5 111.8(4)
C2 C1 H1A 109.3
C2 C1 H1B 109.3
O1 C2 C1 118.4(4)
N1 C2 O1 119.2(4)
N1 C2 C1 122.4(4)

loop_
_geom_bond_atom_site_label_1
_geom_bond_atom_site_label_2
_geom_bond_distance
U1 O2A 2.398(3)
U1 O1A 2.376(4)
U1 O5 1.783(4)
U1 O2 2.384(4)
U1 O1 2.365(4)
U1 O3 1.778(4)
U1 O4 2.424(4)
O2A N1A 1.350(5)
O1A C2A 1.303(6)
O2 N1 1.352(5)
O1 C2 1.317(6)
O4 H4A 0.8922
O4 H4B 0.8901
N1A C2A 1.309(6)
N1A C3A 1.473(6)
N1 C3 1.480(6)
N1 C2 1.308(6)
C2A C1A 1.489(7)
C1A H1AA 0.9900
C1A H1AB 0.9900
C1A C5A 1.519(7)
C5A H5AA 0.9900
C5A H5AB 0.9900
C5A C4A 1.523(7)
C4A H4AA 0.9900
C4A H4AB 0.9900
C4A C3A 1.524(7)
C3A H3AA 0.9900
C3A H3AB 0.9900
C3 H3A 0.9900
C3 H3B 0.9900
C3 C4 1.525(7)
C4 H4C 0.9900
C4 H4D 0.9900
C4 C5 1.519(7)
C5 H5A 0.9900
C5 H5B 0.9900
C5 C1 1.517(7)
C1 H1A 0.9900
C1 H1B 0.9900
C1 C2 1.489(6)

loop_
_geom_hbond_atom_site_label_D
_geom_hbond_atom_site_label_H
_geom_hbond_atom_site_label_A
_geom_hbond_distance_DH
_geom_hbond_distance_HA
_geom_hbond_distance_DA
_geom_hbond_angle_DHA
_geom_hbond_site_symmetry_A
_geom_hbond_publ_flag
O4 H4A O2 0.89 1.85 2.684(5) 153.6 1_655 yes
O4 H4B O2A 0.89 1.85 2.656(5) 149.1 1_655 yes

loop_
_geom_torsion_atom_site_label_1
_geom_torsion_atom_site_label_2
_geom_torsion_atom_site_label_3
_geom_torsion_atom_site_label_4
_geom_torsion
U1 O2A N1A C2A -6.0(5)
U1 O2A N1A C3A 180.0(3)
U1 O1A C2A N1A 2.4(7)
U1 O1A C2A C1A -175.5(4)
U1 O2 N1 C3 -175.2(3)
U1 O2 N1 C2 8.0(6)
U1 O1 C2 N1 -3.5(6)
U1 O1 C2 C1 177.4(3)
O2A N1A C2A O1A 2.5(7)
O2A N1A C2A C1A -179.7(4)
O2A N1A C3A C4A -167.4(4)
O1A C2A C1A C5A -161.7(5)
O2 N1 C3 C4 168.9(4)
O2 N1 C2 O1 -3.1(7)
O2 N1 C2 C1 175.9(4)
N1A C2A C1A C5A 20.4(7)
N1 C3 C4 C5 45.5(5)
C2A N1A C3A C4A 19.1(7)
C2A C1A C5A C4A -47.1(6)
C1A C5A C4A C3A 61.0(6)
C5A C4A C3A N1A -45.6(6)
C3A N1A C2A O1A 175.9(5)
C3A N1A C2A C1A -6.3(8)
C3 N1 C2 O1 -179.5(4)
C3 N1 C2 C1 -0.5(8)
C3 C4 C5 C1 -63.1(5)
C4 C5 C1 C2 47.2(6)
C5 C1 C2 O1 162.8(4)
C5 C1 C2 N1 -16.2(7)
C2 N1 C3 C4 -14.6(7)
